data_1565653
loop_
_publ_author_name
'Yotnoi, Bunlawee'
'Sinchow, Malee'
'Ngamjarurojana, Athipong'
'Rujiwatra, Apinpus'

_publ_section_title
;
 Crystal structures and photoluminescent properties of highly disordering
 lanthanide-2,5-pyridinedicarboxylate frameworks
;
_journal_name_full 'Inorganica Chimica Acta'
_journal_page_first 119236
_journal_paper_doi 10.1016/j.ica.2019.119236
_journal_volume 500
_journal_year 2020
_chemical_formula_moiety 'C14 H6 N2 O12 Tb1.38'
_chemical_formula_sum 'C14 H6 N2 O12 Tb1.38'
_chemical_formula_weight 612.72
_space_group_crystal_system tetragonal
_space_group_IT_number 82
_space_group_name_Hall 'I -4'
_space_group_name_H-M_alt 'I -4'
_atom_sites_solution_hydrogens geom
_atom_sites_solution_primary iterative
_cell_angle_alpha 90
_cell_angle_beta 90
_cell_angle_gamma 90
_cell_formula_units_Z 8
_cell_length_a 15.0088(6)
_cell_length_b 15.0088(6)
_cell_length_c 14.5806(13)
_cell_measurement_reflns_used 7415
_cell_measurement_temperature 293(2)
_cell_measurement_theta_max 26.3530
_cell_measurement_theta_min 2.6950
_cell_volume 3284.5(3)
_computing_cell_refinement 'CrysAlisPro 1.171.40.15t (Rigaku OD, 2018)'
_computing_data_collection 'CrysAlisPro 1.171.40.15t (Rigaku OD, 2018)'
_computing_data_reduction 'CrysAlisPro 1.171.40.15t (Rigaku OD, 2018)'
_computing_molecular_graphics 'Olex2 (Dolomanov et al., 2009)'
_computing_publication_material 'Olex2 (Dolomanov et al., 2009)'
_computing_structure_refinement 'ShelXL (Sheldrick, 2015)'
_computing_structure_solution 'olex2.solve (Bourhis et al., 2015)'
_diffrn_ambient_temperature 293(2)
_diffrn_detector 'CCD plate'
_diffrn_detector_type HyPix3000
_diffrn_measured_fraction_theta_full 0.981
_diffrn_measured_fraction_theta_max 0.921
_diffrn_measurement_details
;
List of Runs (angles in degrees, time in seconds):

  # Type    Start    End  Width  t~exp~   \w     \q     \k     \f   Frames
--------------------------------------------------------------------------
  1  \w     -4.00  59.00   0.50   30.00    --   18.78-112.00  94.00  126
  2  \w     31.00  83.00   0.50   30.00    --   18.78  39.00 -31.00  104
  3  \w     17.00  49.00   0.50   30.00    --  -17.85  30.00-120.00   64
  4  \w    -26.00   9.00   0.50   30.00    --  -17.85  30.00-120.00   70
  5  \w      3.00  28.00   0.50   30.00    --   18.78-125.00   0.00   50
  6  \w     19.00  44.00   0.50   30.00    --   18.78 -77.00 -90.00   50
  7  \w    -40.00  -7.00   0.50   30.00    --   18.78 -77.00 -90.00   66
  8  \w     17.00  60.00   0.50   30.00    --   18.78-125.00-150.00   86
;
_diffrn_measurement_device 'four-circle diffractometer'
_diffrn_measurement_device_type 'SuperNova, Single source at offset/far, HyPix3000'
_diffrn_measurement_method '\w scans'
_diffrn_orient_matrix_type 'CrysAlisPro convention (1999,Acta A55,543-557)'
_diffrn_orient_matrix_UB_11 -0.0298792000
_diffrn_orient_matrix_UB_12 0.0073479000
_diffrn_orient_matrix_UB_13 -0.0367404000
_diffrn_orient_matrix_UB_21 -0.0297539000
_diffrn_orient_matrix_UB_22 0.0220863000
_diffrn_orient_matrix_UB_23 0.0300576000
_diffrn_orient_matrix_UB_31 0.0213102000
_diffrn_orient_matrix_UB_32 0.0411067000
_diffrn_orient_matrix_UB_33 -0.0095721000
_diffrn_radiation_monochromator mirror
_diffrn_radiation_probe x-ray
_diffrn_radiation_type MoK\a
_diffrn_radiation_wavelength 0.71073
_diffrn_reflns_av_R_equivalents 0.0357
_diffrn_reflns_av_unetI/netI 0.0513
_diffrn_reflns_Laue_measured_fraction_full 0.981
_diffrn_reflns_Laue_measured_fraction_max 0.921
_diffrn_reflns_limit_h_max 11
_diffrn_reflns_limit_h_min -18
_diffrn_reflns_limit_k_max 15
_diffrn_reflns_limit_k_min -17
_diffrn_reflns_limit_l_max 18
_diffrn_reflns_limit_l_min -16
_diffrn_reflns_number 5884
_diffrn_reflns_point_group_measured_fraction_full 0.861
_diffrn_reflns_point_group_measured_fraction_max 0.772
_diffrn_reflns_theta_full 25.000
_diffrn_reflns_theta_max 27.432
_diffrn_reflns_theta_min 1.919
_diffrn_source 'micro-focus sealed X-ray tube'
_diffrn_source_type 'SuperNova (Mo) X-ray Source'
_exptl_absorpt_coefficient_mu 5.972
_exptl_absorpt_correction_T_max 1.00000
_exptl_absorpt_correction_T_min 0.58425
_exptl_absorpt_correction_type multi-scan
_exptl_absorpt_process_details
;
CrysAlisPro 1.171.40.15t (Rigaku Oxford Diffraction, 2018)
Empirical absorption correction using spherical harmonics,
 implemented in SCALE3 ABSPACK scaling algorithm.
;
_exptl_crystal_colour 'clear colourless'
_exptl_crystal_colour_lustre clear
_exptl_crystal_colour_primary colourless
_exptl_crystal_density_diffrn 2.478
_exptl_crystal_description block
_exptl_crystal_F_000 2315
_exptl_crystal_size_max 0.15
_exptl_crystal_size_mid 0.1
_exptl_crystal_size_min 0.1
_refine_diff_density_max 0.601
_refine_diff_density_min -1.523
_refine_diff_density_rms 0.148
_refine_ls_abs_structure_details
;
 Flack x determined using 1010 quotients [(I+)-(I-)]/[(I+)+(I-)]
 (Parsons, Flack and Wagner, Acta Cryst. B69 (2013) 249-259).
;
_refine_ls_abs_structure_Flack 0.009(16)
_refine_ls_extinction_coef .
_refine_ls_extinction_method none
_refine_ls_goodness_of_fit_ref 1.041
_refine_ls_hydrogen_treatment constr
_refine_ls_matrix_type full
_refine_ls_number_parameters 277
_refine_ls_number_reflns 2918
_refine_ls_number_restraints 14
_refine_ls_restrained_S_all 1.041
_refine_ls_R_factor_all 0.0375
_refine_ls_R_factor_gt 0.0355
_refine_ls_shift/su_max 0.001
_refine_ls_shift/su_mean 0.000
_refine_ls_structure_factor_coef Fsqd
_refine_ls_weighting_details 'w=1/[\s^2^(Fo^2^)+(0.0466P)^2^+4.7659P] where P=(Fo^2^+2Fc^2^)/3'
_refine_ls_weighting_scheme calc
_refine_ls_wR_factor_gt 0.0857
_refine_ls_wR_factor_ref 0.0875
_reflns_Friedel_coverage 0.610
_reflns_Friedel_fraction_full 0.730
_reflns_Friedel_fraction_max 0.611
_reflns_number_gt 2791
_reflns_number_total 2918
_reflns_threshold_expression 'I > 2\s(I)'
_cod_data_source_file ICA-2020-500-119236.cif
_cod_data_source_block ms80_tb
_cod_original_cell_volume 3284.5(4)
_cod_database_code 1565653
_chemical_oxdiff_formula 'C24 H10 O24 Tb3 N4'
_shelx_space_group_comment
;
The symmetry employed for this shelxl refinement is uniquely defined
by the following loop, which should always be used as a source of
symmetry information in preference to the above space-group names.
They are only intended as comments.
;
_shelx_estimated_absorpt_t_max 0.587
_shelx_estimated_absorpt_t_min 0.468
_reflns_odcompleteness_completeness 67.44
_reflns_odcompleteness_iscentric 1
_reflns_odcompleteness_theta 30.44
_olex2_refinement_description
;
1. Twinned data refinement
 Scales: 0.50(3)
 0.50(3)
2. Fixed Uiso
 At 1.2 times of:
  All C(H) groups
3. Restrained distances
 N2B-C7B
 1.4 with sigma of 0.02
 C14A-C12
 1.36 with sigma of 0.02
 N1A-C14A
 1.4 with sigma of 0.02
 N2A-C7A
 1.4 with sigma of 0.02
 N2A-C7A \\sim N2A-C2
 with sigma of 0.02
 C5-C7A \\sim C4-C5 \\sim C3-C4 \\sim C2-C3
 with sigma of 0.02
4. Restrained planarity
 C7A, N2A, C2, C3, C4, C5
 with sigma of 0.1
5. Uiso/Uaniso restraints and constraints
Uanis(N1A) = Uanis(C14B) = Uanis(N1B) = Uanis(C14A)
Uanis(C7A) = Uanis(N2B) = Uanis(N2A) = Uanis(C7B)
6. Others
 Sof(N2B)=Sof(Tb2)=Sof(C7B)=Sof(H7B)=Sof(C14B)=Sof(H14B)=Sof(N1B)=1-FVAR(1)
 Sof(Tb1)=Sof(C14A)=Sof(H14A)=Sof(N1A)=Sof(N2A)=Sof(C7A)=Sof(H7A)=FVAR(1)
 Fixed Sof: Tb4(0.125)
7.a Aromatic/amide H refined with riding coordinates:
 C14A(H14A), C4(H4), C3(H3), C7B(H7B), C11(H11), C10(H10), C7A(H7A), C14B(H14B)
;

loop_
_space_group_symop_operation_xyz
'x, y, z'
'-x, -y, z'
'y, -x, -z'
'-y, x, -z'
'x+1/2, y+1/2, z+1/2'
'-x+1/2, -y+1/2, z+1/2'
'y+1/2, -x+1/2, -z+1/2'
'-y+1/2, x+1/2, -z+1/2'

loop_
_atom_site_label
_atom_site_type_symbol
_atom_site_fract_x
_atom_site_fract_y
_atom_site_fract_z
_atom_site_U_iso_or_equiv
_atom_site_adp_type
_atom_site_occupancy
_atom_site_site_symmetry_order
_atom_site_calc_flag
_atom_site_refinement_flags_posn
_atom_site_refinement_flags_adp
_atom_site_refinement_flags_occupancy
_atom_site_disorder_assembly
_atom_site_disorder_group
Tb1 Tb 0.19613(14) 0.22308(14) 0.52458(14) 0.0170(8) Uani 0.233(2) 1 d . . . A 10
O4 O 0.4173(6) 0.4492(6) 0.8715(5) 0.035(2) Uani 1 1 d . . . . .
N2B N 0.3038(16) 0.3437(13) 0.6911(18) 0.020(2) Uani 0.767(2) 1 d D . . A 9
C6 C 0.3775(7) 0.3876(8) 0.8295(8) 0.023(3) Uani 1 1 d . . . . .
Tb2 Tb 0.27732(4) 0.19878(4) 0.77403(4) 0.01421(18) Uani 0.767(2) 1 d . . . A 9
O3 O 0.3551(6) 0.3131(6) 0.8612(7) 0.043(3) Uani 1 1 d . . . . .
C14A C 0.348(5) 0.210(7) 0.364(5) 0.019(3) Uani 0.233(2) 1 d D . . A 10
H14A H 0.306762 0.251253 0.342133 0.022 Uiso 0.233(2) 1 calc R . . A 10
C5 C 0.3527(7) 0.4054(6) 0.7323(8) 0.020(2) Uani 1 1 d D . . . .
Tb3 Tb 0.500000 0.500000 1.000000 0.0212(3) Uani 1 4 d S T P . .
O2 O 0.3128(6) 0.4903(7) 0.4072(6) 0.042(2) Uani 1 1 d . . . . .
C4 C 0.3846(7) 0.4796(7) 0.6847(7) 0.020(2) Uani 1 1 d D . . . .
H4 H 0.419114 0.522650 0.713747 0.024 Uiso 1 1 calc R . . . .
Tb4 Tb 0.500000 0.000000 0.750000 0.0297(5) Uani 0.5 4 d S T P A .
O1 O 0.2382(6) 0.3641(5) 0.4217(7) 0.041(2) Uani 1 1 d . . . . .
C3 C 0.3629(8) 0.4867(7) 0.5932(8) 0.025(3) Uani 1 1 d D . . . .
H3 H 0.383016 0.535162 0.559285 0.030 Uiso 1 1 calc R . . . .
O7 O 0.3574(5) 0.2751(6) 0.1875(6) 0.034(2) Uani 1 1 d . . . . .
C2 C 0.3107(6) 0.4211(6) 0.5510(8) 0.020(2) Uani 1 1 d D . . . .
O8 O 0.4769(7) 0.1891(6) 0.1579(6) 0.043(2) Uani 1 1 d . . . . .
C7B C 0.279(2) 0.3512(19) 0.603(2) 0.020(2) Uani 0.767(2) 1 d D . . A 9
H7B H 0.241134 0.309293 0.577340 0.024 Uiso 0.767(2) 1 calc R . . A 9
O5 O 0.3284(6) 0.1608(6) 0.6264(6) 0.042(2) Uani 1 1 d . . . . .
C1 C 0.2849(8) 0.4259(8) 0.4516(9) 0.028(3) Uani 1 1 d . . . . .
O6 O 0.4565(5) 0.0882(6) 0.6268(5) 0.0299(19) Uani 1 1 d . . . . .
C13 C 0.4162(8) 0.2184(7) 0.2076(7) 0.022(2) Uani 1 1 d . . . . .
O11 O 0.0264(7) 0.2690(7) 0.4830(7) 0.056(3) Uani 1 1 d . . . . .
C12 C 0.4135(7) 0.1853(7) 0.3056(7) 0.020(2) Uani 1 1 d D . . . .
O10 O 0.4154(6) 0.6242(6) 0.9471(7) 0.043(2) Uani 1 1 d . . . . .
C11 C 0.4798(7) 0.1346(7) 0.3435(8) 0.020(2) Uani 1 1 d . . . . .
H11 H 0.526566 0.114184 0.307351 0.024 Uiso 1 1 calc R . . . .
O9 O 0.4182(6) 0.1303(5) 0.8029(6) 0.034(2) Uani 1 1 d . . . . .
C10 C 0.4767(7) 0.1142(7) 0.4354(8) 0.022(2) Uani 1 1 d . . . . .
H10 H 0.522244 0.082030 0.463243 0.027 Uiso 1 1 calc R . . . .
O12 O 0.2280(6) 0.0467(6) 0.7403(7) 0.043(2) Uani 1 1 d . . . . .
C9 C 0.4024(7) 0.1434(6) 0.4859(7) 0.018(2) Uani 1 1 d . . . . .
N1A N 0.336(6) 0.180(5) 0.453(6) 0.019(3) Uani 0.233(2) 1 d D . . A 10
C8 C 0.3951(8) 0.1294(7) 0.5864(8) 0.022(2) Uani 1 1 d . . . . .
N2A N 0.284(5) 0.350(5) 0.604(6) 0.020(2) Uani 0.233(2) 1 d D . . A 10
C7A C 0.303(6) 0.336(5) 0.696(7) 0.020(2) Uani 0.233(2) 1 d D . . A 10
H7A H 0.283912 0.286721 0.729022 0.024 Uiso 0.233(2) 1 calc R . . A 10
C14B C 0.336(2) 0.1912(16) 0.4394(18) 0.019(3) Uani 0.767(2) 1 d . . . A 9
H14B H 0.287084 0.210913 0.472709 0.022 Uiso 0.767(2) 1 calc R . . A 9
N1B N 0.3393(11) 0.2099(17) 0.3508(12) 0.019(3) Uani 0.767(2) 1 d . . . A 9

loop_
_atom_site_aniso_label
_atom_site_aniso_U_11
_atom_site_aniso_U_22
_atom_site_aniso_U_33
_atom_site_aniso_U_23
_atom_site_aniso_U_13
_atom_site_aniso_U_12
Tb1 0.0213(13) 0.0230(13) 0.0068(12) -0.0002(8) 0.0000(8) 0.0052(8)
O4 0.037(5) 0.050(6) 0.017(4) 0.009(4) -0.010(4) -0.011(4)
N2B 0.025(4) 0.023(4) 0.012(4) -0.004(3) 0.001(3) -0.006(3)
C6 0.014(5) 0.040(7) 0.017(6) 0.011(5) -0.007(5) -0.005(5)
Tb2 0.0159(3) 0.0169(3) 0.0098(3) -0.0006(3) 0.0004(3) -0.0027(2)
O3 0.040(5) 0.052(6) 0.037(6) 0.022(5) -0.017(4) -0.025(5)
C14A 0.026(4) 0.026(5) 0.004(7) 0.002(5) -0.001(5) 0.002(4)
C5 0.022(5) 0.024(5) 0.013(5) 0.000(5) 0.003(5) 0.000(4)
Tb3 0.0245(4) 0.0245(4) 0.0146(5) 0.000 0.000 0.000
O2 0.052(6) 0.062(7) 0.014(4) 0.005(5) -0.007(4) -0.012(5)
C4 0.012(5) 0.023(5) 0.025(6) -0.006(5) -0.002(5) -0.005(4)
Tb4 0.0350(7) 0.0350(7) 0.0190(13) 0.000 0.000 0.000
O1 0.066(6) 0.016(4) 0.041(6) -0.013(4) -0.029(5) 0.007(4)
C3 0.030(7) 0.027(6) 0.017(6) 0.006(5) 0.005(5) -0.006(5)
O7 0.025(4) 0.041(5) 0.035(5) 0.021(4) -0.001(4) -0.003(4)
C2 0.009(5) 0.022(5) 0.028(6) -0.005(5) 0.001(5) 0.001(4)
O8 0.058(6) 0.047(6) 0.023(5) 0.008(4) 0.014(5) 0.015(5)
C7B 0.025(4) 0.023(4) 0.012(4) -0.004(3) 0.001(3) -0.006(3)
O5 0.046(6) 0.050(6) 0.031(5) 0.013(4) 0.027(4) 0.020(5)
C1 0.022(6) 0.038(7) 0.025(6) -0.017(6) -0.007(6) 0.014(5)
O6 0.027(5) 0.041(5) 0.022(4) 0.011(4) -0.004(4) 0.012(4)
C13 0.033(6) 0.021(5) 0.012(6) 0.000(4) -0.004(5) -0.008(4)
O11 0.078(7) 0.062(7) 0.028(6) -0.008(5) 0.023(5) 0.005(5)
C12 0.025(6) 0.021(5) 0.012(5) -0.003(4) -0.005(5) 0.002(4)
O10 0.060(6) 0.041(5) 0.027(5) -0.010(5) -0.019(5) 0.018(4)
C11 0.025(6) 0.020(5) 0.017(6) -0.001(5) 0.002(5) -0.004(4)
O9 0.038(5) 0.034(5) 0.030(5) -0.003(4) -0.003(4) 0.019(4)
C10 0.021(5) 0.029(6) 0.017(6) 0.006(5) -0.002(5) 0.004(4)
O12 0.053(6) 0.046(5) 0.030(5) -0.003(4) 0.001(4) -0.012(4)
C9 0.026(5) 0.015(5) 0.013(6) -0.001(4) 0.003(4) -0.001(4)
N1A 0.026(4) 0.026(5) 0.004(7) 0.002(5) -0.001(5) 0.002(4)
C8 0.032(6) 0.020(6) 0.014(5) 0.004(5) 0.005(5) -0.003(4)
N2A 0.025(4) 0.023(4) 0.012(4) -0.004(3) 0.001(3) -0.006(3)
C7A 0.025(4) 0.023(4) 0.012(4) -0.004(3) 0.001(3) -0.006(3)
C14B 0.026(4) 0.026(5) 0.004(7) 0.002(5) -0.001(5) 0.002(4)
N1B 0.026(4) 0.026(5) 0.004(7) 0.002(5) -0.001(5) 0.002(4)

loop_
_atom_type_symbol
_atom_type_description
_atom_type_scat_dispersion_real
_atom_type_scat_dispersion_imag
_atom_type_scat_source
C C 0.0033 0.0016 'International Tables Vol C Tables 4.2.6.8 and 6.1.1.4'
H H 0.0000 0.0000 'International Tables Vol C Tables 4.2.6.8 and 6.1.1.4'
N N 0.0061 0.0033 'International Tables Vol C Tables 4.2.6.8 and 6.1.1.4'
O O 0.0106 0.0060 'International Tables Vol C Tables 4.2.6.8 and 6.1.1.4'
Tb Tb -0.1723 4.1537 'International Tables Vol C Tables 4.2.6.8 and 6.1.1.4'

loop_
_geom_angle_atom_site_label_1
_geom_angle_atom_site_label_2
_geom_angle_atom_site_label_3
_geom_angle
_geom_angle_site_symmetry_1
_geom_angle_site_symmetry_3
O3 Tb1 O1 73.5(3) 6_554 .
O3 Tb1 O5 132.2(3) 6_554 .
O3 Tb1 O11 64.1(3) 6_554 .
O3 Tb1 N2A 136.5(13) 6_554 .
O1 Tb1 O11 84.0(3) . .
O7 Tb1 O3 141.9(3) 6 6_554
O7 Tb1 O1 126.8(3) 6 .
O7 Tb1 O5 73.3(3) 6 .
O7 Tb1 O11 84.7(3) 6 .
O7 Tb1 N2A 74.4(13) 6 .
O5 Tb1 O1 114.7(3) . .
O5 Tb1 O11 157.0(3) . .
O10 Tb1 O3 80.8(3) 7_456 6_554
O10 Tb1 O1 153.9(3) 7_456 .
O10 Tb1 O7 72.5(3) 7_456 6
O10 Tb1 O5 86.2(3) 7_456 .
O10 Tb1 O11 80.4(3) 7_456 .
O10 Tb1 N1A 103.6(17) 7_456 .
O10 Tb1 N2A 142.7(13) 7_456 .
N1A Tb1 O1 76.4(16) . .
N1A Tb1 O5 60(2) . .
N1A Tb1 O11 142(2) . .
N1A Tb1 N2A 87(3) . .
N2A Tb1 O1 63.2(13) . .
N2A Tb1 O5 68.0(15) . .
N2A Tb1 O11 113.2(15) . .
C6 O4 Tb3 150.2(8) . .
C5 N2B Tb2 118.2(16) . .
C5 N2B C7B 122(3) . .
C7B N2B Tb2 119.3(15) . .
O4 C6 C5 116.7(10) . .
O3 C6 O4 127.0(11) . .
O3 C6 C5 116.2(10) . .
O3 Tb2 N2B 64.3(5) . .
O3 Tb2 O12 155.1(3) . .
O3 Tb2 N1B 73.4(6) . 6
O1 Tb2 N2B 142.9(5) 6 .
O1 Tb2 O3 81.6(3) 6 .
O1 Tb2 O7 117.3(3) 6 6
O1 Tb2 O9 75.8(3) 6 .
O1 Tb2 O12 77.3(3) 6 .
O1 Tb2 N1B 75.0(4) 6 6
O7 Tb2 N2B 75.0(5) 6 .
O7 Tb2 O3 124.1(3) 6 .
O7 Tb2 O12 78.1(3) 6 .
O7 Tb2 N1B 63.7(4) 6 6
O5 Tb2 N2B 73.7(6) . .
O5 Tb2 O3 119.5(3) . .
O5 Tb2 O1 140.2(3) . 6
O5 Tb2 O7 80.5(3) . 6
O5 Tb2 O9 76.6(3) . .
O5 Tb2 O12 71.9(3) . .
O5 Tb2 N1B 140.6(4) . 6
O9 Tb2 N2B 108.4(6) . .
O9 Tb2 O3 77.7(3) . .
O9 Tb2 O7 154.6(3) . 6
O9 Tb2 O12 84.4(3) . .
O9 Tb2 N1B 141.3(4) . 6
O12 Tb2 N2B 139.1(5) . .
O12 Tb2 N1B 113.0(6) . 6
N1B Tb2 N2B 81.4(8) 6 .
C6 O3 Tb1 127.7(9) . 6
C6 O3 Tb2 124.4(8) . .
Tb2 O3 Tb1 101.1(3) . 6
C12 C14A N1A 126(7) . .
N2B C5 C6 116.4(15) . .
N2B C5 C4 121.4(15) . .
C4 C5 C6 122.0(10) . .
C7A C5 C6 111(4) . .
C7A C5 C4 126(4) . .
O4 Tb3 O4 128.5(3) 3_567 2_665
O4 Tb3 O4 75.7(4) 3_567 4_657
O4 Tb3 O4 128.5(3) 4_657 .
O4 Tb3 O4 128.5(3) 4_657 2_665
O4 Tb3 O4 75.7(4) 2_665 .
O4 Tb3 O4 128.5(3) 3_567 .
O4 Tb3 O10 71.0(3) 3_567 .
O4 Tb3 O10 76.8(3) 3_567 4_657
O4 Tb3 O10 71.0(3) 4_657 2_665
O4 Tb3 O10 146.7(3) 4_657 .
O4 Tb3 O10 71.0(3) . 4_657
O4 Tb3 O10 76.8(3) 2_665 .
O4 Tb3 O10 76.8(3) . 2_665
O4 Tb3 O10 73.6(3) . .
O4 Tb3 O10 146.7(3) 2_665 4_657
O4 Tb3 O10 73.6(3) 3_567 3_567
O4 Tb3 O10 146.7(3) 3_567 2_665
O4 Tb3 O10 76.8(3) 4_657 3_567
O4 Tb3 O10 73.6(3) 2_665 2_665
O4 Tb3 O10 71.0(3) 2_665 3_567
O4 Tb3 O10 146.7(3) . 3_567
O4 Tb3 O10 73.6(3) 4_657 4_657
O10 Tb3 O10 96.01(15) . 4_657
O10 Tb3 O10 96.01(14) 4_657 2_665
O10 Tb3 O10 96.01(15) 3_567 2_665
O10 Tb3 O10 142.2(5) 3_567 4_657
O10 Tb3 O10 96.01(15) . 3_567
O10 Tb3 O10 142.2(5) . 2_665
C3 C4 C5 117.5(9) . .
O6 Tb4 O6 78.8(4) 7_556 8_546
O6 Tb4 O6 126.7(3) 7_556 2_655
O6 Tb4 O6 78.8(4) 2_655 .
O6 Tb4 O6 126.7(3) 2_655 8_546
O6 Tb4 O6 126.7(3) 7_556 .
O6 Tb4 O6 126.7(3) 8_546 .
O6 Tb4 O9 79.5(3) 7_556 .
O6 Tb4 O9 79.5(3) 8_546 2_655
O6 Tb4 O9 69.2(3) . .
O6 Tb4 O9 69.2(3) 8_546 8_546
O6 Tb4 O9 147.5(3) 2_655 .
O6 Tb4 O9 79.5(3) . 8_546
O6 Tb4 O9 69.2(3) 2_655 2_655
O6 Tb4 O9 69.2(3) 7_556 7_556
O6 Tb4 O9 147.5(3) . 2_655
O6 Tb4 O9 79.5(3) 2_655 7_556
O6 Tb4 O9 147.5(3) 8_546 7_556
O6 Tb4 O9 72.2(3) 8_546 .
O6 Tb4 O9 147.5(3) 7_556 8_546
O6 Tb4 O9 72.2(3) . 7_556
O6 Tb4 O9 72.2(3) 2_655 8_546
O6 Tb4 O9 72.2(3) 7_556 2_655
O9 Tb4 O9 95.76(12) 8_546 2_655
O9 Tb4 O9 143.1(4) 2_655 .
O9 Tb4 O9 95.76(12) 7_556 .
O9 Tb4 O9 95.76(12) 7_556 2_655
O9 Tb4 O9 143.1(4) 8_546 7_556
O9 Tb4 O9 95.76(12) 8_546 .
C1 O1 Tb1 121.9(9) . .
C1 O1 Tb2 132.4(10) . 6_554
C4 C3 C2 120.2(10) . .
C13 O7 Tb1 116.8(8) . 6_554
C13 O7 Tb2 125.0(7) . 6_554
C3 C2 C1 122.3(10) . .
C7B C2 C3 119(2) . .
C7B C2 C1 118.8(19) . .
N2A C2 C3 117(5) . .
N2A C2 C1 121(5) . .
N2B C7B C2 120(3) . .
C8 O5 Tb1 118.2(7) . .
C8 O5 Tb2 141.0(8) . .
O2 C1 O1 126.3(12) . .
O2 C1 C2 117.1(10) . .
O1 C1 C2 116.6(12) . .
C8 O6 Tb4 148.0(7) . .
O7 C13 C12 115.0(10) . .
O8 C13 O7 128.0(11) . .
O8 C13 C12 117.0(10) . .
C14A C12 C13 122(4) . .
C14A C12 C11 115(5) . .
C11 C12 C13 123.0(10) . .
N1B C12 C13 113.2(13) . .
N1B C12 C11 123.8(13) . .
Tb1 O10 Tb3 139.9(5) 8_556 .
C12 C11 C10 119.5(11) . .
Tb2 O9 Tb4 137.4(4) . .
C11 C10 C9 117.8(10) . .
C10 C9 C8 122.0(10) . .
N1A C9 C10 125(3) . .
N1A C9 C8 113(3) . .
C14B C9 C10 118.0(13) . .
C14B C9 C8 119.9(13) . .
C14A N1A Tb1 115(4) . .
C9 N1A Tb1 130(5) . .
C9 N1A C14A 114(6) . .
O5 C8 C9 117.7(10) . .
O6 C8 O5 123.7(10) . .
O6 C8 C9 118.6(10) . .
C2 N2A Tb1 118(6) . .
C2 N2A C7A 127(9) . .
C7A N2A Tb1 115(4) . .
N2A C7A C5 111(9) . .
N1B C14B C9 124(2) . .
C12 N1B Tb2 120.9(13) . 6_554
C14B N1B C12 116.7(17) . .

loop_
_geom_bond_atom_site_label_1
_geom_bond_atom_site_label_2
_geom_bond_distance
_geom_bond_site_symmetry_2
Tb1 O3 2.561(10) 6_554
Tb1 O1 2.670(10) .
Tb1 O7 2.508(9) 6
Tb1 O5 2.649(10) .
Tb1 O11 2.708(12) .
Tb1 O10 2.379(9) 7_456
Tb1 N1A 2.43(7) .
Tb1 N2A 2.60(11) .
O4 C6 1.258(14) .
O4 Tb3 2.373(8) .
N2B Tb2 2.52(2) .
N2B C5 1.327(18) .
N2B C7B 1.338(19) .
C6 O3 1.256(14) .
C6 C5 1.490(15) .
Tb2 O3 2.433(9) .
Tb2 O1 2.362(9) 6
Tb2 O7 2.415(9) 6
Tb2 O5 2.355(8) .
Tb2 O9 2.389(8) .
Tb2 O12 2.450(9) .
Tb2 N1B 2.49(2) 6
C14A C12 1.35(3) .
C14A N1A 1.39(3) .
C5 C4 1.396(13) .
C5 C7A 1.39(2) .
Tb3 O10 2.383(8) 3_567
Tb3 O10 2.383(8) 4_657
Tb3 O10 2.383(8) .
Tb3 O10 2.383(8) 2_665
O2 C1 1.235(16) .
C4 C3 1.378(13) .
Tb4 O6 2.325(8) .
Tb4 O6 2.325(8) 2_655
Tb4 O6 2.325(8) 7_556
Tb4 O6 2.325(8) 8_546
Tb4 O9 2.435(7) 7_556
Tb4 O9 2.435(7) .
Tb4 O9 2.435(7) 2_655
Tb4 O9 2.435(7) 8_546
O1 C1 1.241(14) .
C3 C2 1.400(13) .
O7 C13 1.261(14) .
C2 C7B 1.38(2) .
C2 C1 1.503(16) .
C2 N2A 1.38(4) .
O8 C13 1.245(14) .
O5 C8 1.251(13) .
O6 C8 1.256(13) .
C13 C12 1.513(15) .
C12 C11 1.368(15) .
C12 N1B 1.346(19) .
C11 C10 1.376(15) .
C10 C9 1.407(15) .
C9 N1A 1.23(9) .
C9 C8 1.485(15) .
C9 C14B 1.40(3) .
N2A C7A 1.38(3) .
C14B N1B 1.322(18) .

loop_
_twin_individual_id
_twin_individual_mass_fraction_refined
1 0.50(3)
2 0.50(3)
